data_7029116
loop_
_publ_author_name
'Janzen, D. E.'
'Kooyman, A. M.'

_publ_section_title
;
 Gold(iii) assisted C-H activation of 1,4,7-trithiacyclononane: synthesis
 and spontaneous resolution of a bicyclic chiral sulfonium salt.
;
_journal_issue 9
_journal_name_full 'Dalton transactions (Cambridge, England : 2003)'
_journal_page_first 3424
_journal_page_last 3427
_journal_paper_doi 10.1039/c3dt53545b
_journal_volume 43
_journal_year 2014
_chemical_formula_moiety 'C6 H11 S3, Au Cl4'
_chemical_formula_sum 'C6 H11 Au Cl4 S3'
_chemical_formula_weight 518.11
_space_group_IT_number 61
_symmetry_cell_setting orthorhombic
_symmetry_Int_Tables_number 61
_symmetry_space_group_name_Hall '-P 2ac 2ab'
_symmetry_space_group_name_H-M 'P b c a'
_atom_sites_solution_hydrogens geom
_atom_sites_solution_primary direct
_atom_sites_solution_secondary difmap
_cell_angle_alpha 90.0000
_cell_angle_beta 90.0000
_cell_angle_gamma 90.0000
_cell_formula_units_Z 8
_cell_length_a 8.8141(8)
_cell_length_b 15.9546(15)
_cell_length_c 19.3740(18)
_cell_measurement_reflns_used 22385
_cell_measurement_temperature 173
_cell_measurement_theta_max 27.59
_cell_measurement_theta_min 3.13
_cell_volume 2724.5(4)
_computing_cell_refinement 'CrystalClear-SM Expert 2.0 r13'
_computing_data_collection 'CrystalClear-SM Expert 2.0 r13 (Rigaku, 2011)'
_computing_data_reduction 'CrystalClear-SM Expert 2.0 r13'
_computing_molecular_graphics 'CrystalStructure 4.0'
_computing_publication_material 'CrystalStructure 4.0 (Rigaku, 2010)'
_computing_structure_refinement 'SHELXL97 (Sheldrick, 2008)'
_computing_structure_solution 'SHELXS97 (Sheldrick, 2008)'
_diffrn_ambient_temperature 173
_diffrn_detector_area_resol_mean 6.849
_diffrn_measured_fraction_theta_full 0.999
_diffrn_measured_fraction_theta_max 0.999
_diffrn_measurement_device_type 'Rigaku XtaLAB mini'
_diffrn_measurement_method \w
_diffrn_radiation_type 'Mo K\a'
_diffrn_radiation_wavelength 0.71075
_diffrn_reflns_av_R_equivalents 0.0474
_diffrn_reflns_limit_h_max 11
_diffrn_reflns_limit_h_min -11
_diffrn_reflns_limit_k_max 20
_diffrn_reflns_limit_k_min -20
_diffrn_reflns_limit_l_max 25
_diffrn_reflns_limit_l_min -25
_diffrn_reflns_number 26974
_diffrn_reflns_theta_full 27.48
_diffrn_reflns_theta_max 27.48
_diffrn_standards_number 0
_exptl_absorpt_coefficient_mu 12.041
_exptl_absorpt_correction_T_max 0.300
_exptl_absorpt_correction_T_min 0.143
_exptl_absorpt_correction_type multi-scan
_exptl_absorpt_process_details 'REQAB (Rigaku, 1998)'
_exptl_crystal_colour Orange
_exptl_crystal_density_diffrn 2.526
_exptl_crystal_density_method 'not measured'
_exptl_crystal_description Prism
_exptl_crystal_F_000 1936.00
_exptl_crystal_size_max 0.300
_exptl_crystal_size_mid 0.150
_exptl_crystal_size_min 0.100
_refine_diff_density_max 0.960
_refine_diff_density_min -1.000
_refine_ls_extinction_method none
_refine_ls_goodness_of_fit_ref 1.094
_refine_ls_hydrogen_treatment constr
_refine_ls_number_parameters 127
_refine_ls_number_reflns 3125
_refine_ls_number_restraints 0
_refine_ls_R_factor_gt 0.0246
_refine_ls_shift/su_max 0.000
_refine_ls_structure_factor_coef Fsqd
_refine_ls_weighting_details 'w = 1/[\s^2^(Fo^2^)+(0.0154P)^2^+4.9738P] where P=(Fo^2^+2Fc^2^)/3'
_refine_ls_weighting_scheme calc
_refine_ls_wR_factor_ref 0.0519
_reflns_number_gt 2507
_reflns_number_total 3125
_reflns_threshold_expression F^2^>2.0\s(F^2^)
_cod_data_source_file c3dt53545b.txt
_cod_data_source_block 2
_cod_original_cell_volume 2724.5(5)
_cod_database_code 7029116

loop_
_symmetry_equiv_pos_site_id
_symmetry_equiv_pos_as_xyz
1 +X,+Y,+Z
2 1/2-X,1/2+Y,+Z
3 +X,1/2-Y,1/2+Z
4 1/2-X,-Y,1/2+Z
5 -X,-Y,-Z
6 1/2+X,1/2-Y,-Z
7 -X,1/2+Y,1/2-Z
8 1/2+X,+Y,1/2-Z

loop_
_atom_site_label
_atom_site_type_symbol
_atom_site_fract_x
_atom_site_fract_y
_atom_site_fract_z
_atom_site_U_iso_or_equiv
_atom_site_adp_type
_atom_site_occupancy
_atom_site_symmetry_multiplicity
_atom_site_calc_flag
_atom_site_refinement_flags
Au1 Au 0.249939(19) 0.025926(9) 0.341544(7) 0.01924(6) Uani 1.0 8 d .
Cl1 Cl 0.09671(14) 0.04374(7) 0.43473(6) 0.0362(3) Uani 1.0 8 d .
Cl2 Cl 0.28538(13) 0.16756(7) 0.33541(6) 0.0305(3) Uani 1.0 8 d .
Cl3 Cl 0.40640(14) 0.00717(7) 0.24899(6) 0.0329(3) Uani 1.0 8 d .
Cl4 Cl 0.21663(13) -0.11516(7) 0.35131(6) 0.0308(3) Uani 1.0 8 d .
S1 S 0.19109(16) 0.28269(7) 0.50888(6) 0.0352(3) Uani 1.0 8 d .
S2 S 0.18470(13) 0.30404(7) 0.65787(5) 0.0236(3) Uani 1.0 8 d .
S3 S 0.36231(15) 0.12345(7) 0.60298(7) 0.0375(3) Uani 1.0 8 d .
C1 C 0.1271(7) 0.3851(3) 0.5364(3) 0.0397(13) Uani 1.0 8 d .
C2 C 0.1818(6) 0.4019(3) 0.6102(3) 0.0330(11) Uani 1.0 8 d .
C3 C 0.3858(5) 0.2804(3) 0.6599(3) 0.0294(11) Uani 1.0 8 d .
C4 C 0.4118(6) 0.1889(3) 0.6758(3) 0.0357(12) Uani 1.0 8 d .
C5 C 0.1623(6) 0.1451(3) 0.6009(3) 0.0338(11) Uani 1.0 8 d .
C6 C 0.1202(5) 0.2360(3) 0.5874(2) 0.0249(10) Uani 1.0 8 d .
H1A H 0.1677 0.4285 0.5050 0.0476 Uiso 1.0 8 calc R
H1B H 0.0149 0.3876 0.5347 0.0476 Uiso 1.0 8 calc R
H2A H 0.1129 0.4422 0.6331 0.0395 Uiso 1.0 8 calc R
H2B H 0.2849 0.4265 0.6092 0.0395 Uiso 1.0 8 calc R
H3A H 0.4316 0.2942 0.6147 0.0352 Uiso 1.0 8 calc R
H3B H 0.4358 0.3153 0.6955 0.0352 Uiso 1.0 8 calc R
H4A H 0.3497 0.1726 0.7162 0.0428 Uiso 1.0 8 calc R
H4B H 0.5198 0.1801 0.6878 0.0428 Uiso 1.0 8 calc R
H5A H 0.1155 0.1100 0.5646 0.0405 Uiso 1.0 8 calc R
H5B H 0.1177 0.1280 0.6456 0.0405 Uiso 1.0 8 calc R
H6 H 0.0070 0.2393 0.5859 0.0299 Uiso 1.0 8 calc R

loop_
_atom_site_aniso_label
_atom_site_aniso_U_11
_atom_site_aniso_U_22
_atom_site_aniso_U_33
_atom_site_aniso_U_12
_atom_site_aniso_U_13
_atom_site_aniso_U_23
Au1 0.01598(9) 0.02243(9) 0.01930(9) -0.00040(6) -0.00029(7) 0.00018(6)
Cl1 0.0409(8) 0.0397(7) 0.0279(6) 0.0002(6) 0.0153(6) -0.0014(5)
Cl2 0.0304(7) 0.0243(6) 0.0367(6) -0.0044(5) 0.0019(5) -0.0017(5)
Cl3 0.0319(7) 0.0355(6) 0.0313(6) 0.0052(5) 0.0138(5) 0.0010(5)
Cl4 0.0269(7) 0.0237(6) 0.0417(7) -0.0004(5) 0.0020(5) 0.0034(5)
S1 0.0455(8) 0.0383(7) 0.0217(6) 0.0065(6) 0.0033(6) 0.0005(5)
S2 0.0216(6) 0.0274(6) 0.0219(6) 0.0038(5) 0.0011(5) -0.0035(5)
S3 0.0371(8) 0.0221(6) 0.0535(8) 0.0056(6) 0.0130(6) -0.0015(6)
C1 0.054(4) 0.030(3) 0.035(3) 0.013(3) -0.003(3) 0.005(3)
C2 0.034(3) 0.017(3) 0.047(3) 0.004(2) -0.003(3) -0.003(2)
C3 0.019(3) 0.035(3) 0.034(3) 0.003(2) -0.003(2) -0.004(2)
C4 0.029(3) 0.035(3) 0.043(3) 0.010(3) -0.004(3) 0.007(3)
C5 0.034(3) 0.023(3) 0.045(3) -0.008(2) 0.005(3) -0.005(2)
C6 0.023(3) 0.028(3) 0.024(3) -0.0052(19) 0.0006(18) -0.0039(18)

loop_
_atom_type_symbol
_atom_type_description
_atom_type_scat_dispersion_real
_atom_type_scat_dispersion_imag
_atom_type_scat_source
Au Au -2.0133 8.8022
;
International Tables for Crystallography
(1992, Vol. C, Tables 4.2.6.8 and 6.1.1.4)
;
Cl Cl 0.1484 0.1585
;
International Tables for Crystallography
(1992, Vol. C, Tables 4.2.6.8 and 6.1.1.4)
;
S S 0.1246 0.1234
;
International Tables for Crystallography
(1992, Vol. C, Tables 4.2.6.8 and 6.1.1.4)
;
C C 0.0033 0.0016
;
International Tables for Crystallography
(1992, Vol. C, Tables 4.2.6.8 and 6.1.1.4)
;
H H 0.0000 0.0000
;
International Tables for Crystallography
(1992, Vol. C, Table 6.1.1.4)
;

loop_
_geom_angle_atom_site_label_1
_geom_angle_atom_site_label_2
_geom_angle_atom_site_label_3
_geom_angle
_geom_angle_publ_flag
Cl1 Au1 Cl2 89.94(4) yes
Cl1 Au1 Cl3 179.17(5) yes
Cl1 Au1 Cl4 88.91(4) yes
Cl2 Au1 Cl3 90.36(4) yes
Cl2 Au1 Cl4 178.16(5) yes
Cl3 Au1 Cl4 90.78(4) yes
C1 S1 C6 90.9(2) yes
C2 S2 C3 101.8(3) yes
C2 S2 C6 97.2(2) yes
C3 S2 C6 101.3(2) yes
C4 S3 C5 98.2(3) yes
S1 C1 C2 109.6(4) yes
S2 C2 C1 109.2(3) yes
S2 C3 C4 110.7(4) yes
S3 C4 C3 111.3(4) yes
S3 C5 C6 115.3(4) yes
S1 C6 S2 106.0(3) yes
S1 C6 C5 117.0(3) yes
S2 C6 C5 111.2(3) yes

loop_
_geom_bond_atom_site_label_1
_geom_bond_atom_site_label_2
_geom_bond_distance
_geom_bond_publ_flag
Au1 Cl1 2.2725(12) yes
Au1 Cl2 2.2843(12) yes
Au1 Cl3 2.2818(12) yes
Au1 Cl4 2.2779(12) yes
S1 C1 1.808(5) yes
S1 C6 1.805(5) yes
S2 C2 1.814(5) yes
S2 C3 1.812(5) yes
S2 C6 1.835(5) yes
S3 C4 1.809(5) yes
S3 C5 1.797(5) yes
C1 C2 1.532(7) yes
C3 C4 1.509(7) yes
C5 C6 1.519(6) yes
